data_4106855
loop_
_publ_author_name
'Kai Liu'
'Hiyun Kim'
'Partha Ghosh'
'Novruz G. Akhmedov'
'Lawrence J. Williams'

_publ_section_title
;
 Direct Entry to Erythronolides via a Cyclic Bis[Allene]
;
_journal_name_full 'Journal of the American Chemical Society'
_journal_page_first 14968
_journal_page_last 14971
_journal_paper_doi 10.1021/ja207496p
_journal_volume 133
_journal_year 2011
_chemical_absolute_configuration ad
_chemical_formula_moiety '(C32 H50 O7 Si), 0.415(H2 O)'
_chemical_formula_sum 'C32 H50.83 O7.415 Si'
_chemical_formula_weight 582.29
_chemical_name_systematic
; 
 ? 
;
_space_group_IT_number 4
_symmetry_cell_setting monoclinic
_symmetry_space_group_name_Hall 'P 2yb'
_symmetry_space_group_name_H-M 'P 1 21 1'
_atom_sites_solution_hydrogens geom
_atom_sites_solution_primary direct
_atom_sites_solution_secondary difmap
_audit_creation_method SHELXL-97
_cell_angle_alpha 90.00
_cell_angle_beta 110.075(1)
_cell_angle_gamma 90.00
_cell_formula_units_Z 2
_cell_length_a 8.6244(6)
_cell_length_b 16.3829(11)
_cell_length_c 12.3896(8)
_cell_measurement_reflns_used 5059
_cell_measurement_temperature 100(2)
_cell_measurement_theta_max 31.76
_cell_measurement_theta_min 2.51
_cell_volume 1644.20(19)
_computing_cell_refinement 'Bruker SAINT'
_computing_data_collection 'Bruker APEX2'
_computing_data_reduction 'Bruker SAINT'
_computing_molecular_graphics 'Bruker SHELXTL'
_computing_publication_material 'Bruker SHELXTL'
_computing_structure_refinement 'SHELXL-97 (Sheldrick, 2008)'
_computing_structure_solution 'SHELXS-97 (Sheldrick, 2008)'
_diffrn_ambient_temperature 100(2)
_diffrn_measured_fraction_theta_full 0.994
_diffrn_measured_fraction_theta_max 0.994
_diffrn_measurement_device_type 'Bruker APEX-II CCD'
_diffrn_measurement_method '\f and \w scans'
_diffrn_radiation_monochromator graphite
_diffrn_radiation_source 'fine-focus sealed tube'
_diffrn_radiation_type MoK\a
_diffrn_radiation_wavelength 0.71073
_diffrn_reflns_av_R_equivalents 0.0232
_diffrn_reflns_av_sigmaI/netI 0.0393
_diffrn_reflns_limit_h_max 12
_diffrn_reflns_limit_h_min -12
_diffrn_reflns_limit_k_max 24
_diffrn_reflns_limit_k_min -24
_diffrn_reflns_limit_l_max 18
_diffrn_reflns_limit_l_min -18
_diffrn_reflns_number 21344
_diffrn_reflns_theta_full 32.03
_diffrn_reflns_theta_max 32.03
_diffrn_reflns_theta_min 1.75
_exptl_absorpt_coefficient_mu 0.116
_exptl_absorpt_correction_T_max 0.9908
_exptl_absorpt_correction_T_min 0.9639
_exptl_absorpt_correction_type multi-scan
_exptl_absorpt_process_details 'Bruker SAINT (SADABS)'
_exptl_crystal_colour colourless
_exptl_crystal_density_diffrn 1.176
_exptl_crystal_description lathe
_exptl_crystal_F_000 632
_exptl_crystal_size_max 0.32
_exptl_crystal_size_mid 0.19
_exptl_crystal_size_min 0.08
_refine_diff_density_max 0.565
_refine_diff_density_min -0.257
_refine_diff_density_rms 0.064
_refine_ls_abs_structure_details 'Flack H D (1983), Acta Cryst. A39, 876-881'
_refine_ls_abs_structure_Flack -0.03(10)
_refine_ls_extinction_method none
_refine_ls_goodness_of_fit_ref 1.011
_refine_ls_hydrogen_treatment mixed
_refine_ls_matrix_type full
_refine_ls_number_parameters 400
_refine_ls_number_reflns 10801
_refine_ls_number_restraints 203
_refine_ls_restrained_S_all 1.011
_refine_ls_R_factor_all 0.0638
_refine_ls_R_factor_gt 0.0563
_refine_ls_shift/su_max 0.000
_refine_ls_shift/su_mean 0.000
_refine_ls_structure_factor_coef Fsqd
_refine_ls_weighting_details 'calc w=1/[\s^2^(Fo^2^)+(0.0850P)^2^+0.2100P] where P=(Fo^2^+2Fc^2^)/3'
_refine_ls_weighting_scheme calc
_refine_ls_wR_factor_gt 0.1340
_refine_ls_wR_factor_ref 0.1392
_reflns_number_gt 9582
_reflns_number_total 10801
_reflns_threshold_expression >2sigma(I)
_cod_data_source_file ja207496p_si_002.cif
_cod_data_source_block kl191
_cod_database_code 4106855

loop_
_symmetry_equiv_pos_as_xyz
'x, y, z'
'-x, y+1/2, -z'

loop_
_atom_site_label
_atom_site_type_symbol
_atom_site_fract_x
_atom_site_fract_y
_atom_site_fract_z
_atom_site_U_iso_or_equiv
_atom_site_adp_type
_atom_site_occupancy
_atom_site_symmetry_multiplicity
_atom_site_calc_flag
_atom_site_refinement_flags
_atom_site_disorder_assembly
_atom_site_disorder_group
Si1 Si 0.53202(6) 0.00001(3) -0.42444(4) 0.02455(11) Uani 1 1 d D . .
O1 O 0.14378(15) 0.22543(7) -0.37267(10) 0.0203(2) Uani 1 1 d . . .
O2 O 0.20724(18) 0.34245(8) -0.44433(13) 0.0302(3) Uani 1 1 d . . .
O3 O 0.18242(15) 0.26220(8) -0.13246(11) 0.0266(3) Uani 1 1 d . . .
O4 O 0.4111(2) 0.39496(11) 0.04099(13) 0.0473(5) Uani 1 1 d . . .
O5 O 0.64622(15) 0.26788(8) -0.07869(10) 0.0234(2) Uani 1 1 d . . .
O6 O 0.55948(17) 0.18743(9) -0.30698(12) 0.0312(3) Uani 1 1 d . . .
O7 O 0.37053(16) 0.05908(8) -0.43809(11) 0.0257(3) Uani 1 1 d . A .
C1 C 0.1475(2) 0.30769(10) -0.38305(14) 0.0204(3) Uani 1 1 d . . .
C2 C 0.0686(2) 0.34935(10) -0.30557(15) 0.0226(3) Uani 1 1 d . . .
H2 H -0.0389 0.3216 -0.3160 0.027 Uiso 1 1 calc R . .
C3 C 0.1781(2) 0.34211(10) -0.17776(15) 0.0234(3) Uani 1 1 d . . .
H3 H 0.1347 0.3803 -0.1320 0.028 Uiso 1 1 calc R . .
C4 C 0.3583(2) 0.36304(10) -0.15615(14) 0.0239(3) Uani 1 1 d . . .
H4A H 0.4049 0.3244 -0.1984 0.029 Uiso 1 1 calc R . .
H4B H 0.3666 0.4189 -0.1843 0.029 Uiso 1 1 calc R . .
C5 C 0.4554(3) 0.35787(11) -0.02792(15) 0.0274(3) Uani 1 1 d . . .
C6 C 0.6115(2) 0.30541(10) 0.01568(14) 0.0231(3) Uani 1 1 d . . .
C7 C 0.64580(19) 0.17994(10) -0.06904(14) 0.0205(3) Uani 1 1 d . . .
H7 H 0.7391 0.1574 -0.0905 0.025 Uiso 1 1 calc R . .
C8 C 0.4851(2) 0.14276(10) -0.14792(14) 0.0208(3) Uani 1 1 d . . .
H8A H 0.4825 0.0842 -0.1288 0.025 Uiso 1 1 calc R . .
H8B H 0.3914 0.1699 -0.1336 0.025 Uiso 1 1 calc R . .
C9 C 0.4626(2) 0.15059(10) -0.27400(14) 0.0211(3) Uani 1 1 d . A .
C10 C 0.31297(19) 0.10784(10) -0.36519(14) 0.0190(3) Uani 1 1 d . . .
C11 C 0.21148(19) 0.17625(10) -0.44420(13) 0.0188(3) Uani 1 1 d . A .
H11 H 0.2868 0.2108 -0.4710 0.023 Uiso 1 1 calc R . .
C12 C 0.0326(3) 0.43874(11) -0.34051(17) 0.0284(4) Uani 1 1 d . . .
H12A H -0.0432 0.4417 -0.4201 0.043 Uiso 1 1 calc R . .
H12B H 0.1359 0.4666 -0.3340 0.043 Uiso 1 1 calc R . .
H12C H -0.0180 0.4652 -0.2898 0.043 Uiso 1 1 calc R . .
C13 C 0.0339(3) 0.23409(17) -0.1175(2) 0.0418(5) Uani 1 1 d . . .
H13A H -0.0348 0.2038 -0.1866 0.050 Uiso 1 1 calc R . .
H13B H -0.0308 0.2809 -0.1053 0.050 Uiso 1 1 calc R . .
C14 C 0.0837(2) 0.17916(13) -0.01450(18) 0.0312(4) Uani 1 1 d . . .
C15 C 0.1625(3) 0.21132(17) 0.0932(2) 0.0426(5) Uani 1 1 d . . .
H15 H 0.1798 0.2686 0.1009 0.051 Uiso 1 1 calc R . .
C16 C 0.2172(3) 0.1632(2) 0.1901(2) 0.0545(7) Uani 1 1 d . . .
H16 H 0.2739 0.1871 0.2629 0.065 Uiso 1 1 calc R . .
C17 C 0.1898(4) 0.0820(2) 0.1811(3) 0.0563(7) Uani 1 1 d . . .
H17 H 0.2262 0.0493 0.2485 0.068 Uiso 1 1 calc R . .
C18 C 0.1106(3) 0.04554(15) 0.0768(3) 0.0523(7) Uani 1 1 d . . .
H18 H 0.0920 -0.0117 0.0720 0.063 Uiso 1 1 calc R . .
C19 C 0.0563(3) 0.09517(16) -0.0247(3) 0.0449(6) Uani 1 1 d . . .
H19 H 0.0025 0.0712 -0.0978 0.054 Uiso 1 1 calc R . .
C20 C 0.7581(3) 0.35931(14) 0.08100(18) 0.0368(4) Uani 1 1 d . . .
H20A H 0.7807 0.3977 0.0275 0.055 Uiso 1 1 calc R . .
H20B H 0.8555 0.3251 0.1166 0.055 Uiso 1 1 calc R . .
H20C H 0.7323 0.3898 0.1408 0.055 Uiso 1 1 calc R . .
C21 C 0.5856(2) 0.23468(11) 0.08881(14) 0.0221(3) Uani 1 1 d . . .
H21A H 0.6302 0.2481 0.1717 0.026 Uiso 1 1 calc R . .
H21B H 0.4672 0.2206 0.0673 0.026 Uiso 1 1 calc R . .
C22 C 0.6826(2) 0.16531(11) 0.05963(14) 0.0232(3) Uani 1 1 d . . .
H22 H 0.8028 0.1757 0.1006 0.028 Uiso 1 1 calc R . .
C23 C 0.6420(3) 0.08057(12) 0.09363(17) 0.0332(4) Uani 1 1 d . . .
H23A H 0.6964 0.0391 0.0620 0.050 Uiso 1 1 calc R . .
H23B H 0.5223 0.0721 0.0631 0.050 Uiso 1 1 calc R . .
H23C H 0.6813 0.0761 0.1776 0.050 Uiso 1 1 calc R . .
C24 C 0.2101(2) 0.05545(11) -0.31364(15) 0.0241(3) Uani 1 1 d . A .
H24A H 0.2802 0.0133 -0.2645 0.036 Uiso 1 1 calc R . .
H24B H 0.1204 0.0295 -0.3755 0.036 Uiso 1 1 calc R . .
H24C H 0.1635 0.0899 -0.2677 0.036 Uiso 1 1 calc R . .
C25 C 0.0705(2) 0.14555(11) -0.54789(15) 0.0262(3) Uani 1 1 d . . .
H25A H -0.0095 0.1159 -0.5210 0.031 Uiso 1 1 calc R A .
H25B H 0.1146 0.1064 -0.5909 0.031 Uiso 1 1 calc R . .
C26 C -0.0194(3) 0.21407(13) -0.62870(17) 0.0328(4) Uani 1 1 d . A .
H26A H 0.0598 0.2449 -0.6536 0.049 Uiso 1 1 calc R . .
H26B H -0.0712 0.2507 -0.5884 0.049 Uiso 1 1 calc R . .
H26C H -0.1045 0.1906 -0.6960 0.049 Uiso 1 1 calc R . .
C27A C 0.6972(6) 0.0002(4) -0.2800(3) 0.0364(8) Uani 0.415(3) 1 d PDU A 1
H27A H 0.7516 0.0543 -0.2653 0.044 Uiso 0.415(3) 1 calc PR A 1
H27B H 0.6475 -0.0099 -0.2200 0.044 Uiso 0.415(3) 1 calc PR A 1
C28A C 0.8277(10) -0.0669(7) -0.2732(9) 0.0468(14) Uani 0.415(3) 1 d PDU A 1
H28A H 0.9055 -0.0707 -0.1943 0.070 Uiso 0.415(3) 1 calc PR A 1
H28B H 0.8879 -0.0527 -0.3249 0.070 Uiso 0.415(3) 1 calc PR A 1
H28C H 0.7722 -0.1195 -0.2963 0.070 Uiso 0.415(3) 1 calc PR A 1
C29A C 0.4480(12) -0.1058(4) -0.4630(6) 0.0415(11) Uani 0.415(3) 1 d PDU A 1
H29A H 0.3522 -0.1031 -0.5354 0.050 Uiso 0.415(3) 1 calc PR A 1
H29B H 0.5336 -0.1398 -0.4777 0.050 Uiso 0.415(3) 1 calc PR A 1
C30A C 0.3937(9) -0.1481(4) -0.3706(7) 0.0555(11) Uani 0.415(3) 1 d PDU A 1
H30A H 0.3511 -0.2027 -0.3973 0.083 Uiso 0.415(3) 1 calc PR A 1
H30B H 0.3069 -0.1157 -0.3567 0.083 Uiso 0.415(3) 1 calc PR A 1
H30C H 0.4884 -0.1527 -0.2992 0.083 Uiso 0.415(3) 1 calc PR A 1
C31A C 0.6070(6) 0.0335(3) -0.5440(4) 0.0303(5) Uani 0.415(3) 1 d PDU A 1
H31A H 0.7090 0.0031 -0.5376 0.036 Uiso 0.415(3) 1 calc PR A 1
H31B H 0.5225 0.0193 -0.6188 0.036 Uiso 0.415(3) 1 calc PR A 1
C32A C 0.6423(8) 0.1248(4) -0.5420(6) 0.0489(9) Uani 0.415(3) 1 d PDU A 1
H32A H 0.6817 0.1385 -0.6051 0.073 Uiso 0.415(3) 1 calc PR A 1
H32B H 0.7269 0.1393 -0.4686 0.073 Uiso 0.415(3) 1 calc PR A 1
H32C H 0.5409 0.1553 -0.5510 0.073 Uiso 0.415(3) 1 calc PR A 1
C27B C 0.6488(5) -0.0222(3) -0.2695(2) 0.0364(8) Uani 0.585(3) 1 d PDU A 2
H27C H 0.6901 0.0298 -0.2290 0.044 Uiso 0.585(3) 1 calc PR A 2
H27D H 0.5727 -0.0469 -0.2343 0.044 Uiso 0.585(3) 1 calc PR A 2
C28B C 0.7963(7) -0.0804(4) -0.2524(6) 0.0468(14) Uani 0.585(3) 1 d PDU A 2
H28D H 0.8544 -0.0889 -0.1700 0.070 Uiso 0.585(3) 1 calc PR A 2
H28E H 0.8721 -0.0564 -0.2870 0.070 Uiso 0.585(3) 1 calc PR A 2
H28F H 0.7558 -0.1329 -0.2892 0.070 Uiso 0.585(3) 1 calc PR A 2
C29B C 0.4503(7) -0.0940(3) -0.5054(5) 0.0415(11) Uani 0.585(3) 1 d PDU A 2
H29C H 0.3726 -0.0789 -0.5823 0.050 Uiso 0.585(3) 1 calc PR A 2
H29D H 0.5428 -0.1244 -0.5166 0.050 Uiso 0.585(3) 1 calc PR A 2
C30B C 0.3610(6) -0.1507(3) -0.4469(5) 0.0555(11) Uani 0.585(3) 1 d PDU A 2
H30D H 0.3196 -0.1988 -0.4952 0.083 Uiso 0.585(3) 1 calc PR A 2
H30E H 0.2682 -0.1215 -0.4362 0.083 Uiso 0.585(3) 1 calc PR A 2
H30F H 0.4381 -0.1680 -0.3719 0.083 Uiso 0.585(3) 1 calc PR A 2
C31B C 0.6796(4) 0.0551(2) -0.4806(3) 0.0303(5) Uani 0.585(3) 1 d PDU A 2
H31C H 0.7367 0.0982 -0.4252 0.036 Uiso 0.585(3) 1 calc PR A 2
H31D H 0.7643 0.0161 -0.4861 0.036 Uiso 0.585(3) 1 calc PR A 2
C32B C 0.5955(6) 0.0936(3) -0.5974(4) 0.0489(9) Uani 0.585(3) 1 d PDU A 2
H32D H 0.6780 0.1215 -0.6222 0.073 Uiso 0.585(3) 1 calc PR A 2
H32E H 0.5130 0.1331 -0.5923 0.073 Uiso 0.585(3) 1 calc PR A 2
H32F H 0.5412 0.0511 -0.6532 0.073 Uiso 0.585(3) 1 calc PR A 2
O8W O 0.7099(5) 0.3673(3) -0.2384(3) 0.0419(10) Uani 0.415(3) 1 d PDU . .
H81 H 0.694(9) 0.336(4) -0.190(4) 0.063 Uiso 0.415(3) 1 d PD . .
H82 H 0.659(9) 0.350(4) -0.305(2) 0.063 Uiso 0.415(3) 1 d PD . .

loop_
_atom_site_aniso_label
_atom_site_aniso_U_11
_atom_site_aniso_U_22
_atom_site_aniso_U_33
_atom_site_aniso_U_23
_atom_site_aniso_U_13
_atom_site_aniso_U_12
Si1 0.0268(2) 0.0199(2) 0.0319(2) 0.00190(19) 0.01637(19) 0.00426(17)
O1 0.0237(5) 0.0167(5) 0.0242(5) 0.0009(4) 0.0129(4) 0.0018(4)
O2 0.0399(7) 0.0216(6) 0.0377(7) 0.0005(5) 0.0241(6) -0.0017(5)
O3 0.0268(6) 0.0243(6) 0.0346(6) 0.0118(5) 0.0181(5) 0.0084(5)
O4 0.0711(12) 0.0405(9) 0.0271(7) -0.0005(6) 0.0129(7) 0.0309(8)
O5 0.0262(6) 0.0224(6) 0.0224(5) -0.0014(5) 0.0093(5) -0.0007(5)
O6 0.0286(7) 0.0383(8) 0.0277(6) -0.0019(6) 0.0111(5) -0.0091(5)
O7 0.0259(6) 0.0267(6) 0.0241(6) -0.0050(5) 0.0079(5) 0.0081(5)
C1 0.0210(7) 0.0187(7) 0.0222(7) 0.0002(6) 0.0084(6) 0.0020(5)
C2 0.0241(7) 0.0197(7) 0.0267(8) 0.0014(6) 0.0123(6) 0.0066(6)
C3 0.0293(8) 0.0194(7) 0.0253(7) 0.0042(6) 0.0139(6) 0.0096(6)
C4 0.0322(9) 0.0177(7) 0.0215(7) 0.0010(6) 0.0086(6) 0.0025(6)
C5 0.0399(10) 0.0177(7) 0.0228(7) 0.0011(6) 0.0086(7) 0.0050(7)
C6 0.0284(8) 0.0195(7) 0.0203(7) -0.0016(6) 0.0071(6) -0.0012(6)
C7 0.0181(7) 0.0216(7) 0.0203(6) -0.0007(6) 0.0045(5) 0.0034(5)
C8 0.0203(7) 0.0228(7) 0.0199(7) -0.0017(6) 0.0075(6) 0.0022(6)
C9 0.0198(7) 0.0213(7) 0.0217(7) -0.0007(6) 0.0064(6) 0.0035(6)
C10 0.0196(7) 0.0176(7) 0.0199(7) -0.0017(5) 0.0070(6) 0.0021(5)
C11 0.0214(7) 0.0162(6) 0.0206(6) -0.0003(5) 0.0094(5) 0.0023(5)
C12 0.0349(9) 0.0213(8) 0.0286(8) 0.0055(7) 0.0104(7) 0.0119(7)
C13 0.0278(9) 0.0495(13) 0.0538(13) 0.0241(11) 0.0212(9) 0.0070(9)
C14 0.0269(8) 0.0326(9) 0.0427(10) 0.0132(8) 0.0229(8) 0.0075(7)
C15 0.0346(11) 0.0513(13) 0.0494(12) 0.0052(10) 0.0240(10) 0.0025(9)
C16 0.0439(13) 0.079(2) 0.0472(13) 0.0144(14) 0.0246(11) -0.0020(13)
C17 0.0450(14) 0.0712(19) 0.0633(17) 0.0290(15) 0.0323(13) 0.0108(13)
C18 0.0532(15) 0.0295(11) 0.095(2) 0.0150(12) 0.0515(16) 0.0077(10)
C19 0.0412(12) 0.0396(12) 0.0671(16) -0.0001(11) 0.0353(12) -0.0008(9)
C20 0.0439(11) 0.0308(10) 0.0313(9) -0.0064(8) 0.0074(8) -0.0139(8)
C21 0.0257(8) 0.0226(7) 0.0171(6) 0.0006(6) 0.0062(6) 0.0038(6)
C22 0.0228(7) 0.0235(8) 0.0207(7) -0.0001(6) 0.0040(6) 0.0046(6)
C23 0.0459(11) 0.0223(8) 0.0275(9) 0.0051(7) 0.0074(8) 0.0059(7)
C24 0.0269(8) 0.0203(7) 0.0246(7) 0.0013(6) 0.0082(6) -0.0030(6)
C25 0.0261(8) 0.0248(8) 0.0230(7) -0.0018(6) 0.0026(6) 0.0001(6)
C26 0.0329(9) 0.0326(10) 0.0258(8) 0.0018(7) 0.0009(7) 0.0019(7)
C27A 0.0212(16) 0.041(2) 0.0445(14) -0.0001(13) 0.0082(12) 0.0108(13)
C28A 0.036(2) 0.052(3) 0.053(3) 0.0056(18) 0.0147(16) 0.023(2)
C29A 0.0352(12) 0.0320(17) 0.059(3) -0.019(2) 0.019(2) 0.0031(12)
C30A 0.0448(19) 0.0314(14) 0.087(3) 0.000(2) 0.019(2) -0.0058(13)
C31A 0.0319(13) 0.0357(13) 0.0270(11) 0.0034(11) 0.0149(10) 0.0020(10)
C32A 0.0441(19) 0.066(2) 0.0400(18) 0.0150(16) 0.0188(16) -0.0053(16)
C27B 0.0212(16) 0.041(2) 0.0445(14) -0.0001(13) 0.0082(12) 0.0108(13)
C28B 0.036(2) 0.052(3) 0.053(3) 0.0056(18) 0.0147(16) 0.023(2)
C29B 0.0352(12) 0.0320(17) 0.059(3) -0.019(2) 0.019(2) 0.0031(12)
C30B 0.0448(19) 0.0314(14) 0.087(3) 0.000(2) 0.019(2) -0.0058(13)
C31B 0.0319(13) 0.0357(13) 0.0270(11) 0.0034(11) 0.0149(10) 0.0020(10)
C32B 0.0441(19) 0.066(2) 0.0400(18) 0.0150(16) 0.0188(16) -0.0053(16)
O8W 0.048(2) 0.044(2) 0.0387(19) 0.0084(17) 0.0213(18) -0.0054(17)

loop_
_atom_type_symbol
_atom_type_description
_atom_type_scat_dispersion_real
_atom_type_scat_dispersion_imag
_atom_type_scat_source
C C 0.0033 0.0016 'International Tables Vol C Tables 4.2.6.8 and 6.1.1.4'
H H 0.0000 0.0000 'International Tables Vol C Tables 4.2.6.8 and 6.1.1.4'
O O 0.0106 0.0060 'International Tables Vol C Tables 4.2.6.8 and 6.1.1.4'
Si Si 0.0817 0.0704 'International Tables Vol C Tables 4.2.6.8 and 6.1.1.4'

loop_
_geom_angle_atom_site_label_1
_geom_angle_atom_site_label_2
_geom_angle_atom_site_label_3
_geom_angle
O7 Si1 C27A 115.81(19)
O7 Si1 C29A 106.0(3)
O7 Si1 C31A 104.62(16)
O7 Si1 C27B 110.84(13)
O7 Si1 C29B 106.4(2)
O7 Si1 C31B 109.56(12)
C27A Si1 C29A 110.3(3)
C27A Si1 C31A 113.4(3)
C29A Si1 C31A 105.9(3)
C27B Si1 C29B 111.5(2)
C27B Si1 C31B 106.17(18)
C29B Si1 C31B 112.44(19)
C1 O1 C11 117.63(12)
C3 O3 C13 116.38(15)
C6 O5 C7 110.55(12)
C10 O7 Si1 136.94(11)
O2 C1 O1 124.23(15)
O2 C1 C2 124.86(15)
O1 C1 C2 110.91(14)
C1 C2 C12 110.09(14)
C1 C2 C3 111.39(13)
C12 C2 C3 110.92(15)
C1 C2 H2 108.1
C12 C2 H2 108.1
C3 C2 H2 108.1
O3 C3 C4 104.56(13)
O3 C3 C2 113.56(15)
C4 C3 C2 113.01(14)
O3 C3 H3 108.5
C4 C3 H3 108.5
C2 C3 H3 108.5
C5 C4 C3 109.47(15)
C5 C4 H4A 109.8
C3 C4 H4A 109.8
C5 C4 H4B 109.8
C3 C4 H4B 109.8
H4A C4 H4B 108.2
O4 C5 C4 120.91(17)
O4 C5 C6 119.00(16)
C4 C5 C6 120.09(15)
O5 C6 C20 108.16(15)
O5 C6 C5 110.85(14)
C20 C6 C5 109.29(15)
O5 C6 C21 105.66(13)
C20 C6 C21 112.68(15)
C5 C6 C21 110.14(14)
O5 C7 C8 111.91(13)
O5 C7 C22 103.66(13)
C8 C7 C22 115.02(14)
O5 C7 H7 108.7
C8 C7 H7 108.7
C22 C7 H7 108.7
C9 C8 C7 113.26(14)
C9 C8 H8A 108.9
C7 C8 H8A 108.9
C9 C8 H8B 108.9
C7 C8 H8B 108.9
H8A C8 H8B 107.7
O6 C9 C8 122.19(15)
O6 C9 C10 118.36(15)
C8 C9 C10 119.42(14)
O7 C10 C24 109.36(14)
O7 C10 C11 104.54(12)
C24 C10 C11 112.89(13)
O7 C10 C9 109.34(13)
C24 C10 C9 113.92(13)
C11 C10 C9 106.31(13)
O1 C11 C25 108.97(13)
O1 C11 C10 105.85(12)
C25 C11 C10 114.20(13)
O1 C11 H11 109.2
C25 C11 H11 109.2
C10 C11 H11 109.2
C2 C12 H12A 109.5
C2 C12 H12B 109.5
H12A C12 H12B 109.5
C2 C12 H12C 109.5
H12A C12 H12C 109.5
H12B C12 H12C 109.5
O3 C13 C14 107.21(17)
O3 C13 H13A 110.3
C14 C13 H13A 110.3
O3 C13 H13B 110.3
C14 C13 H13B 110.3
H13A C13 H13B 108.5
C15 C14 C19 118.5(2)
C15 C14 C13 119.8(2)
C19 C14 C13 121.7(2)
C16 C15 C14 122.2(3)
C16 C15 H15 118.9
C14 C15 H15 118.9
C17 C16 C15 119.6(3)
C17 C16 H16 120.2
C15 C16 H16 120.2
C16 C17 C18 121.6(3)
C16 C17 H17 119.2
C18 C17 H17 119.2
C17 C18 C19 119.0(2)
C17 C18 H18 120.5
C19 C18 H18 120.5
C14 C19 C18 119.1(3)
C14 C19 H19 120.5
C18 C19 H19 120.5
C6 C20 H20A 109.5
C6 C20 H20B 109.5
H20A C20 H20B 109.5
C6 C20 H20C 109.5
H20A C20 H20C 109.5
H20B C20 H20C 109.5
C22 C21 C6 102.71(13)
C22 C21 H21A 111.2
C6 C21 H21A 111.2
C22 C21 H21B 111.2
C6 C21 H21B 111.2
H21A C21 H21B 109.1
C23 C22 C21 114.56(16)
C23 C22 C7 116.35(15)
C21 C22 C7 101.25(13)
C23 C22 H22 108.1
C21 C22 H22 108.1
C7 C22 H22 108.1
C22 C23 H23A 109.5
C22 C23 H23B 109.5
H23A C23 H23B 109.5
C22 C23 H23C 109.5
H23A C23 H23C 109.5
H23B C23 H23C 109.5
C10 C24 H24A 109.5
C10 C24 H24B 109.5
H24A C24 H24B 109.5
C10 C24 H24C 109.5
H24A C24 H24C 109.5
H24B C24 H24C 109.5
C11 C25 C26 112.95(15)
C11 C25 H25A 109.0
C26 C25 H25A 109.0
C11 C25 H25B 109.0
C26 C25 H25B 109.0
H25A C25 H25B 107.8
C25 C26 H26A 109.5
C25 C26 H26B 109.5
H26A C26 H26B 109.5
C25 C26 H26C 109.5
H26A C26 H26C 109.5
H26B C26 H26C 109.5
C28A C27A Si1 110.5(5)
C28A C27A H27A 109.5
Si1 C27A H27A 109.5
C28A C27A H27B 109.5
Si1 C27A H27B 109.5
H27A C27A H27B 108.1
C27A C28A H28A 109.5
C27A C28A H28B 109.5
H28A C28A H28B 109.5
C27A C28A H28C 109.5
H28A C28A H28C 109.5
H28B C28A H28C 109.5
C30A C29A Si1 114.5(4)
C30A C29A H29A 108.6
Si1 C29A H29A 108.6
C30A C29A H29B 108.6
Si1 C29A H29B 108.6
H29A C29A H29B 107.6
C29A C30A H30A 109.5
C29A C30A H30B 109.5
H30A C30A H30B 109.5
C29A C30A H30C 109.5
H30A C30A H30C 109.5
H30B C30A H30C 109.5
C32A C31A Si1 113.1(4)
C32A C31A H31A 109.0
Si1 C31A H31A 109.0
C32A C31A H31B 109.0
Si1 C31A H31B 109.0
H31A C31A H31B 107.8
C31A C32A H32A 109.5
C31A C32A H32B 109.5
H32A C32A H32B 109.5
C31A C32A H32C 109.5
H32A C32A H32C 109.5
H32B C32A H32C 109.5
C28B C27B Si1 112.9(3)
C28B C27B H27C 109.0
Si1 C27B H27C 109.0
C28B C27B H27D 109.0
Si1 C27B H27D 109.0
H27C C27B H27D 107.8
C27B C28B H28D 109.5
C27B C28B H28E 109.5
H28D C28B H28E 109.5
C27B C28B H28F 109.5
H28D C28B H28F 109.5
H28E C28B H28F 109.5
C30B C29B Si1 114.1(3)
C30B C29B H29C 108.7
Si1 C29B H29C 108.7
C30B C29B H29D 108.7
Si1 C29B H29D 108.7
H29C C29B H29D 107.6
C29B C30B H30D 109.5
C29B C30B H30E 109.5
H30D C30B H30E 109.5
C29B C30B H30F 109.5
H30D C30B H30F 109.5
H30E C30B H30F 109.5
C32B C31B Si1 113.0(3)
C32B C31B H31C 109.0
Si1 C31B H31C 109.0
C32B C31B H31D 109.0
Si1 C31B H31D 109.0
H31C C31B H31D 107.8
C31B C32B H32D 109.5
C31B C32B H32E 109.5
H32D C32B H32E 109.5
C31B C32B H32F 109.5
H32D C32B H32F 109.5
H32E C32B H32F 109.5
H81 O8W H82 110.1(18)

loop_
_geom_bond_atom_site_label_1
_geom_bond_atom_site_label_2
_geom_bond_distance
Si1 O7 1.6563(13)
Si1 C29B 1.841(5)
Si1 C27A 1.866(3)
Si1 C27B 1.872(3)
Si1 C29A 1.876(6)
Si1 C31B 1.878(3)
Si1 C31A 1.890(4)
O1 C1 1.355(2)
O1 C11 1.4596(18)
O2 C1 1.198(2)
O3 C3 1.420(2)
O3 C13 1.431(2)
O4 C5 1.212(2)
O5 C6 1.441(2)
O5 C7 1.446(2)
O6 C9 1.210(2)
O7 C10 1.4170(19)
C1 C2 1.517(2)
C2 C12 1.528(2)
C2 C3 1.545(2)
C2 H2 1.0000
C3 C4 1.523(3)
C3 H3 1.0000
C4 C5 1.523(2)
C4 H4A 0.9900
C4 H4B 0.9900
C5 C6 1.531(3)
C6 C20 1.527(3)
C6 C21 1.534(2)
C7 C8 1.522(2)
C7 C22 1.534(2)
C7 H7 1.0000
C8 C9 1.512(2)
C8 H8A 0.9900
C8 H8B 0.9900
C9 C10 1.559(2)
C10 C24 1.523(2)
C10 C11 1.547(2)
C11 C25 1.520(2)
C11 H11 1.0000
C12 H12A 0.9800
C12 H12B 0.9800
C12 H12C 0.9800
C13 C14 1.499(3)
C13 H13A 0.9900
C13 H13B 0.9900
C14 C15 1.378(3)
C14 C19 1.394(3)
C15 C16 1.377(4)
C15 H15 0.9500
C16 C17 1.349(5)
C16 H16 0.9500
C17 C18 1.374(5)
C17 H17 0.9500
C18 C19 1.435(4)
C18 H18 0.9500
C19 H19 0.9500
C20 H20A 0.9800
C20 H20B 0.9800
C20 H20C 0.9800
C21 C22 1.526(2)
C21 H21A 0.9900
C21 H21B 0.9900
C22 C23 1.526(3)
C22 H22 1.0000
C23 H23A 0.9800
C23 H23B 0.9800
C23 H23C 0.9800
C24 H24A 0.9800
C24 H24B 0.9800
C24 H24C 0.9800
C25 C26 1.527(3)
C25 H25A 0.9900
C25 H25B 0.9900
C26 H26A 0.9800
C26 H26B 0.9800
C26 H26C 0.9800
C27A C28A 1.554(7)
C27A H27A 0.9900
C27A H27B 0.9900
C28A H28A 0.9800
C28A H28B 0.9800
C28A H28C 0.9800
C29A C30A 1.543(7)
C29A H29A 0.9900
C29A H29B 0.9900
C30A H30A 0.9800
C30A H30B 0.9800
C30A H30C 0.9800
C31A C32A 1.525(7)
C31A H31A 0.9900
C31A H31B 0.9900
C32A H32A 0.9800
C32A H32B 0.9800
C32A H32C 0.9800
C27B C28B 1.545(5)
C27B H27C 0.9900
C27B H27D 0.9900
C28B H28D 0.9800
C28B H28E 0.9800
C28B H28F 0.9800
C29B C30B 1.538(6)
C29B H29C 0.9900
C29B H29D 0.9900
C30B H30D 0.9800
C30B H30E 0.9800
C30B H30F 0.9800
C31B C32B 1.516(5)
C31B H31C 0.9900
C31B H31D 0.9900
C32B H32D 0.9800
C32B H32E 0.9800
C32B H32F 0.9800
O8W H81 0.840(10)
O8W H82 0.843(10)

loop_
_geom_hbond_atom_site_label_D
_geom_hbond_atom_site_label_H
_geom_hbond_atom_site_label_A
_geom_hbond_distance_DH
_geom_hbond_distance_HA
_geom_hbond_distance_DA
_geom_hbond_angle_DHA
O8W H81 O5 0.840(10) 1.921(12) 2.760(4) 176(8)
O8W H82 O6 0.843(10) 2.80(6) 3.214(5) 112(5)

loop_
_geom_torsion_atom_site_label_1
_geom_torsion_atom_site_label_2
_geom_torsion_atom_site_label_3
_geom_torsion_atom_site_label_4
_geom_torsion
C29B Si1 O7 C10 134.6(2)
C27A Si1 O7 C10 -6.2(3)
C27B Si1 O7 C10 13.3(2)
C29A Si1 O7 C10 116.5(3)
C31B Si1 O7 C10 -103.6(2)
C31A Si1 O7 C10 -131.8(2)
C11 O1 C1 O2 -2.4(2)
C11 O1 C1 C2 178.44(13)
O2 C1 C2 C12 15.7(2)
O1 C1 C2 C12 -165.14(15)
O2 C1 C2 C3 -107.8(2)
O1 C1 C2 C3 71.39(18)
C13 O3 C3 C4 166.30(17)
C13 O3 C3 C2 -70.1(2)
C1 C2 C3 O3 -71.76(18)
C12 C2 C3 O3 165.24(14)
C1 C2 C3 C4 47.13(19)
C12 C2 C3 C4 -75.87(17)
O3 C3 C4 C5 -58.42(17)
C2 C3 C4 C5 177.59(14)
C3 C4 C5 O4 -53.2(2)
C3 C4 C5 C6 126.84(17)
C7 O5 C6 C20 120.24(15)
C7 O5 C6 C5 -119.96(14)
C7 O5 C6 C21 -0.65(17)
O4 C5 C6 O5 -178.62(19)
C4 C5 C6 O5 1.3(2)
O4 C5 C6 C20 -59.5(2)
C4 C5 C6 C20 120.46(18)
O4 C5 C6 C21 64.8(2)
C4 C5 C6 C21 -115.24(18)
C6 O5 C7 C8 100.85(15)
C6 O5 C7 C22 -23.68(16)
O5 C7 C8 C9 68.37(17)
C22 C7 C8 C9 -173.69(14)
C7 C8 C9 O6 -4.3(2)
C7 C8 C9 C10 173.83(13)
Si1 O7 C10 C24 -87.89(19)
Si1 O7 C10 C11 150.97(15)
Si1 O7 C10 C9 37.5(2)
O6 C9 C10 O7 50.8(2)
C8 C9 C10 O7 -127.40(15)
O6 C9 C10 C24 173.47(16)
C8 C9 C10 C24 -4.7(2)
O6 C9 C10 C11 -61.56(19)
C8 C9 C10 C11 120.27(15)
C1 O1 C11 C25 -99.37(16)
C1 O1 C11 C10 137.38(14)
O7 C10 C11 O1 177.37(12)
C24 C10 C11 O1 58.60(16)
C9 C10 C11 O1 -67.01(15)
O7 C10 C11 C25 57.49(17)
C24 C10 C11 C25 -61.28(18)
C9 C10 C11 C25 173.11(14)
C3 O3 C13 C14 -147.23(18)
O3 C13 C14 C15 67.9(3)
O3 C13 C14 C19 -110.3(2)
C19 C14 C15 C16 1.1(3)
C13 C14 C15 C16 -177.2(2)
C14 C15 C16 C17 -1.7(4)
C15 C16 C17 C18 1.1(4)
C16 C17 C18 C19 0.2(4)
C15 C14 C19 C18 0.2(3)
C13 C14 C19 C18 178.41(19)
C17 C18 C19 C14 -0.8(3)
O5 C6 C21 C22 24.74(17)
C20 C6 C21 C22 -93.16(18)
C5 C6 C21 C22 144.52(14)
C6 C21 C22 C23 -163.95(15)
C6 C21 C22 C7 -37.91(16)
O5 C7 C22 C23 162.82(15)
C8 C7 C22 C23 40.3(2)
O5 C7 C22 C21 37.97(16)
C8 C7 C22 C21 -84.52(17)
O1 C11 C25 C26 66.07(19)
C10 C11 C25 C26 -175.82(15)
O7 Si1 C27A C28A 171.5(5)
C29A Si1 C27A C28A 51.1(6)
C31A Si1 C27A C28A -67.5(6)
O7 Si1 C29A C30A -74.4(6)
C27A Si1 C29A C30A 51.7(7)
C31A Si1 C29A C30A 174.8(6)
O7 Si1 C31A C32A 54.7(4)
C27A Si1 C31A C32A -72.4(5)
C29A Si1 C31A C32A 166.5(5)
O7 Si1 C27B C28B 177.3(3)
C29B Si1 C27B C28B 59.0(4)
C31B Si1 C27B C28B -63.8(4)
O7 Si1 C29B C30B -73.1(4)
C27B Si1 C29B C30B 47.8(5)
C31B Si1 C29B C30B 166.9(4)
O7 Si1 C31B C32B -47.9(3)
C29B Si1 C31B C32B 70.2(4)
C27B Si1 C31B C32B -167.7(3)
